data_7120733
loop_
_publ_author_name
'Fang, Wei'
'Wei, Yin'
'Shi, Min'

_publ_section_title
;
 Gold(I)-Catalyzed Intramolecular Tandem Cyclization Reaction of
 Alkylidenecyclopropane-Containing Alkynes
;
_journal_name_full 'Chem. Commun.'
_journal_paper_doi 10.1039/C7CC07042J
_journal_year 2017
_chemical_formula_sum 'C18 H13 Cl'
_chemical_formula_weight 264.73
_chemical_name_systematic
; 
 ? 
;
_space_group_crystal_system monoclinic
_space_group_IT_number 14
_space_group_name_Hall '-P 2ybc'
_space_group_name_H-M_alt 'P 1 21/c 1'
_symmetry_space_group_name_Hall '-P 2ybc'
_symmetry_space_group_name_H-M 'P 1 21/c 1'
_atom_sites_solution_hydrogens geom
_audit_creation_method SHELXL-2013
_audit_update_record
;
2017-03-24 deposited with the CCDC.
2017-10-02 downloaded from the CCDC.
;
_cell_angle_alpha 90
_cell_angle_beta 106.224(3)
_cell_angle_gamma 90
_cell_formula_units_Z 8
_cell_length_a 20.610(3)
_cell_length_b 5.5852(7)
_cell_length_c 23.364(3)
_cell_measurement_reflns_used 1678
_cell_measurement_temperature 293(2)
_cell_measurement_theta_max 40.261
_cell_measurement_theta_min 4.667
_cell_volume 2582.3(6)
_computing_cell_refinement 'Bruker SMART'
_computing_data_collection 'Bruker SMART'
_computing_data_reduction 'Bruker SHELXTL'
_computing_molecular_graphics 'Bruker SHELXTL'
_computing_publication_material 'Bruker SHELXTL'
_computing_structure_refinement 'SHELXL-2013 (Sheldrick, 2013)'
_computing_structure_solution 'Bruker SHELXTL'
_diffrn_ambient_temperature 293(2)
_diffrn_measured_fraction_theta_full 0.975
_diffrn_measured_fraction_theta_max 1.000
_diffrn_measurement_device_type 'CCD area detector'
_diffrn_measurement_method 'phi and omega scans'
_diffrn_radiation_type MoK\a
_diffrn_radiation_wavelength 0.71073
_diffrn_reflns_av_R_equivalents 0.0517
_diffrn_reflns_av_unetI/netI 0.0557
_diffrn_reflns_Laue_measured_fraction_full 0.975
_diffrn_reflns_Laue_measured_fraction_max 1.000
_diffrn_reflns_limit_h_max 24
_diffrn_reflns_limit_h_min -20
_diffrn_reflns_limit_k_max 6
_diffrn_reflns_limit_k_min -6
_diffrn_reflns_limit_l_max 27
_diffrn_reflns_limit_l_min -27
_diffrn_reflns_number 13526
_diffrn_reflns_point_group_measured_fraction_full 0.975
_diffrn_reflns_point_group_measured_fraction_max 1.000
_diffrn_reflns_theta_full 25.242
_diffrn_reflns_theta_max 24.999
_diffrn_reflns_theta_min 1.029
_exptl_absorpt_coefficient_mu 0.277
_exptl_absorpt_correction_T_max 0.7456
_exptl_absorpt_correction_T_min 0.6488
_exptl_absorpt_correction_type multi-scan
_exptl_absorpt_process_details sadabs
_exptl_crystal_colour colorless
_exptl_crystal_density_diffrn 1.362
_exptl_crystal_description prismatic
_exptl_crystal_F_000 1104
_exptl_crystal_size_max 0.200
_exptl_crystal_size_mid 0.170
_exptl_crystal_size_min 0.100
_refine_diff_density_max 0.203
_refine_diff_density_min -0.241
_refine_diff_density_rms 0.042
_refine_ls_extinction_method none
_refine_ls_goodness_of_fit_ref 1.040
_refine_ls_hydrogen_treatment constr
_refine_ls_matrix_type full
_refine_ls_number_parameters 345
_refine_ls_number_reflns 4560
_refine_ls_number_restraints 0
_refine_ls_restrained_S_all 1.040
_refine_ls_R_factor_all 0.0823
_refine_ls_R_factor_gt 0.0539
_refine_ls_shift/su_max 0.001
_refine_ls_shift/su_mean 0.000
_refine_ls_structure_factor_coef Fsqd
_refine_ls_weighting_details 'w=1/[\s^2^(Fo^2^)+(0.0577P)^2^+0.4740P] where P=(Fo^2^+2Fc^2^)/3'
_refine_ls_weighting_scheme calc
_refine_ls_wR_factor_gt 0.1199
_refine_ls_wR_factor_ref 0.1341
_reflns_Friedel_coverage 0.000
_reflns_number_gt 3230
_reflns_number_total 4560
_reflns_threshold_expression 'I > 2\s(I)'
_cod_data_source_file c7cc07042j2.cif
_cod_data_source_block cd17151
_cod_database_code 7120733
_shelx_space_group_comment
; 
The symmetry employed for this shelxl refinement is uniquely defined 
by the following loop, which should always be used as a source of 
symmetry information in preference to the above space-group names. 
They are only intended as comments. 
;
_shelx_estimated_absorpt_t_min 0.947
_shelx_estimated_absorpt_t_max 0.973
_shelxl_version_number 2013-4

loop_
_space_group_symop_operation_xyz
'x, y, z'
'-x, y+1/2, -z+1/2'
'-x, -y, -z'
'x, -y-1/2, z-1/2'

loop_
_atom_site_label
_atom_site_type_symbol
_atom_site_fract_x
_atom_site_fract_y
_atom_site_fract_z
_atom_site_U_iso_or_equiv
_atom_site_adp_type
_atom_site_occupancy
_atom_site_site_symmetry_order
_atom_site_calc_flag
_atom_site_refinement_flags_posn
_atom_site_refinement_flags_adp
Cl1 Cl 0.29710(4) 0.33374(16) 0.42968(3) 0.0683(3) Uani 1 1 d . .
Cl2 Cl 1.19166(4) 0.35692(15) 0.02604(4) 0.0681(3) Uani 1 1 d . .
C1 C 0.41199(13) 0.7252(5) 0.59391(11) 0.0399(6) Uani 1 1 d . .
C2 C 0.34974(14) 0.8075(5) 0.56147(12) 0.0496(7) Uani 1 1 d . .
H2 H 0.3311 0.9431 0.5738 0.059 Uiso 1 1 calc R U
C3 C 0.31512(14) 0.6875(5) 0.51061(13) 0.0523(7) Uani 1 1 d . .
H3 H 0.2732 0.7426 0.4880 0.063 Uiso 1 1 calc R U
C4 C 0.34293(14) 0.4860(5) 0.49341(12) 0.0476(7) Uani 1 1 d . .
C5 C 0.40598(13) 0.4020(5) 0.52429(11) 0.0426(7) Uani 1 1 d . .
H5 H 0.4244 0.2673 0.5114 0.051 Uiso 1 1 calc R U
C6 C 0.44120(13) 0.5247(4) 0.57526(11) 0.0373(6) Uani 1 1 d . .
C7 C 0.50782(12) 0.4838(4) 0.61821(10) 0.0358(6) Uani 1 1 d . .
C8 C 0.51692(13) 0.6536(4) 0.66288(11) 0.0365(6) Uani 1 1 d . .
C9 C 0.45748(13) 0.8191(4) 0.65141(11) 0.0407(6) Uani 1 1 d . .
H9A H 0.4707 0.9833 0.6472 0.049 Uiso 1 1 calc R U
H9B H 0.4358 0.8106 0.6832 0.049 Uiso 1 1 calc R U
C10 C 0.55860(13) 0.3089(5) 0.61948(11) 0.0396(6) Uani 1 1 d . .
C11 C 0.61458(13) 0.3127(5) 0.66722(12) 0.0443(7) Uani 1 1 d . .
H11 H 0.6477 0.1975 0.6691 0.053 Uiso 1 1 calc R U
C12 C 0.62536(13) 0.4814(5) 0.71409(11) 0.0400(6) Uani 1 1 d . .
C13 C 0.57543(13) 0.6586(4) 0.71155(11) 0.0385(6) Uani 1 1 d . .
C14 C 0.58650(14) 0.8301(5) 0.75766(12) 0.0482(7) Uani 1 1 d . .
H14 H 0.5543 0.9480 0.7564 0.058 Uiso 1 1 calc R U
C15 C 0.64380(16) 0.8249(6) 0.80400(12) 0.0543(8) Uani 1 1 d . .
H15 H 0.6503 0.9388 0.8341 0.065 Uiso 1 1 calc R U
C16 C 0.69282(15) 0.6501(6) 0.80666(13) 0.0557(8) Uani 1 1 d . .
H16 H 0.7318 0.6483 0.8385 0.067 Uiso 1 1 calc R U
C17 C 0.68387(14) 0.4820(5) 0.76298(12) 0.0517(7) Uani 1 1 d . .
H17 H 0.7168 0.3658 0.7654 0.062 Uiso 1 1 calc R U
C18 C 0.55193(14) 0.1288(5) 0.57052(12) 0.0498(7) Uani 1 1 d . .
H18A H 0.5925 0.0348 0.5783 0.075 Uiso 1 1 calc R U
H18B H 0.5449 0.2105 0.5331 0.075 Uiso 1 1 calc R U
H18C H 0.5141 0.0259 0.5688 0.075 Uiso 1 1 calc R U
C19 C 1.07790(14) 0.7135(5) 0.14003(11) 0.0444(7) Uani 1 1 d . .
C20 C 1.13890(15) 0.8067(5) 0.13685(13) 0.0552(8) Uani 1 1 d . .
H20 H 1.1567 0.9421 0.1588 0.066 Uiso 1 1 calc R U
C21 C 1.17324(15) 0.6993(5) 0.10120(13) 0.0535(8) Uani 1 1 d . .
H21 H 1.2141 0.7621 0.0985 0.064 Uiso 1 1 calc R U
C22 C 1.14654(14) 0.4977(5) 0.06946(12) 0.0494(7) Uani 1 1 d . .
C23 C 1.08536(13) 0.4023(5) 0.07091(12) 0.0455(7) Uani 1 1 d . .
H23 H 1.0681 0.2668 0.0488 0.055 Uiso 1 1 calc R U
C24 C 1.05016(13) 0.5132(4) 0.10621(11) 0.0400(6) Uani 1 1 d . .
C25 C 0.98462(13) 0.4588(4) 0.11718(10) 0.0381(6) Uani 1 1 d . .
C26 C 0.97394(14) 0.6232(4) 0.15781(11) 0.0416(6) Uani 1 1 d . .
C27 C 1.03222(14) 0.7948(5) 0.17609(12) 0.0471(7) Uani 1 1 d . .
H27A H 1.0175 0.9585 0.1665 0.056 Uiso 1 1 calc R U
H27B H 1.0545 0.7833 0.2185 0.056 Uiso 1 1 calc R U
C28 C 0.93588(13) 0.2794(5) 0.09258(11) 0.0398(6) Uani 1 1 d . .
C29 C 0.87976(14) 0.2729(5) 0.11242(11) 0.0451(7) Uani 1 1 d . .
H29 H 0.8481 0.1533 0.0978 0.054 Uiso 1 1 calc R U
C30 C 0.86694(14) 0.4370(5) 0.15378(11) 0.0436(7) Uani 1 1 d . .
C31 C 0.91490(14) 0.6197(5) 0.17698(11) 0.0423(7) Uani 1 1 d . .
C32 C 0.90142(16) 0.7857(5) 0.21751(12) 0.0533(8) Uani 1 1 d . .
H32 H 0.9328 0.9051 0.2333 0.064 Uiso 1 1 calc R U
C33 C 0.84302(18) 0.7739(6) 0.23390(13) 0.0630(9) Uani 1 1 d . .
H33 H 0.8346 0.8864 0.2603 0.076 Uiso 1 1 calc R U
C34 C 0.79558(17) 0.5938(6) 0.21135(13) 0.0613(9) Uani 1 1 d . .
H34 H 0.7559 0.5868 0.2229 0.074 Uiso 1 1 calc R U
C35 C 0.80731(16) 0.4290(6) 0.17253(13) 0.0555(8) Uani 1 1 d . .
H35 H 0.7756 0.3091 0.1581 0.067 Uiso 1 1 calc R U
C36 C 0.94474(14) 0.1039(5) 0.04711(11) 0.0490(7) Uani 1 1 d . .
H36A H 0.9064 -0.0012 0.0363 0.074 Uiso 1 1 calc R U
H36B H 0.9850 0.0117 0.0634 0.074 Uiso 1 1 calc R U
H36C H 0.9485 0.1884 0.0124 0.074 Uiso 1 1 calc R U

loop_
_atom_site_aniso_label
_atom_site_aniso_U_11
_atom_site_aniso_U_22
_atom_site_aniso_U_33
_atom_site_aniso_U_23
_atom_site_aniso_U_13
_atom_site_aniso_U_12
Cl1 0.0613(5) 0.0726(6) 0.0601(5) -0.0139(4) -0.0010(4) 0.0000(4)
Cl2 0.0508(5) 0.0746(6) 0.0816(6) -0.0178(5) 0.0227(4) -0.0134(4)
C1 0.0401(16) 0.0376(15) 0.0443(15) 0.0012(12) 0.0153(13) 0.0036(12)
C2 0.0455(17) 0.0454(17) 0.0590(18) -0.0011(15) 0.0166(15) 0.0091(14)
C3 0.0410(16) 0.0563(19) 0.0566(18) 0.0019(16) 0.0087(14) 0.0069(15)
C4 0.0481(17) 0.0474(17) 0.0453(16) -0.0030(14) 0.0100(14) -0.0058(14)
C5 0.0470(17) 0.0378(15) 0.0440(15) -0.0012(12) 0.0143(13) 0.0010(13)
C6 0.0418(15) 0.0339(14) 0.0402(14) 0.0032(12) 0.0182(12) -0.0006(12)
C7 0.0387(15) 0.0319(14) 0.0408(14) 0.0040(12) 0.0177(12) 0.0013(12)
C8 0.0412(15) 0.0320(14) 0.0393(14) 0.0017(12) 0.0162(12) 0.0030(12)
C9 0.0460(16) 0.0332(14) 0.0467(15) -0.0029(12) 0.0191(13) 0.0016(12)
C10 0.0427(16) 0.0359(15) 0.0430(15) 0.0040(12) 0.0167(13) 0.0034(12)
C11 0.0430(16) 0.0381(15) 0.0561(17) 0.0017(14) 0.0211(14) 0.0097(13)
C12 0.0405(15) 0.0420(16) 0.0405(14) 0.0041(13) 0.0162(13) 0.0016(13)
C13 0.0446(16) 0.0351(14) 0.0406(14) 0.0035(12) 0.0197(13) 0.0013(12)
C14 0.0534(18) 0.0447(17) 0.0481(16) -0.0029(14) 0.0170(15) 0.0054(14)
C15 0.063(2) 0.0565(19) 0.0440(16) -0.0099(15) 0.0157(15) -0.0046(16)
C16 0.0507(18) 0.069(2) 0.0441(16) 0.0057(16) 0.0071(14) -0.0034(17)
C17 0.0487(18) 0.0542(19) 0.0528(18) 0.0071(15) 0.0154(15) 0.0048(15)
C18 0.0536(18) 0.0441(17) 0.0564(17) -0.0095(14) 0.0233(15) 0.0072(14)
C19 0.0447(17) 0.0348(15) 0.0444(15) 0.0015(13) -0.0029(13) 0.0010(13)
C20 0.0514(19) 0.0391(16) 0.0633(19) -0.0049(15) -0.0035(16) -0.0078(14)
C21 0.0413(16) 0.0489(18) 0.0639(19) 0.0005(16) 0.0040(15) -0.0078(14)
C22 0.0394(16) 0.0484(18) 0.0525(17) 0.0011(14) -0.0001(14) -0.0002(14)
C23 0.0411(16) 0.0382(16) 0.0503(16) -0.0047(13) 0.0013(14) -0.0041(13)
C24 0.0404(15) 0.0326(15) 0.0392(14) 0.0029(12) -0.0017(12) 0.0038(12)
C25 0.0394(15) 0.0332(14) 0.0358(14) 0.0027(12) 0.0005(12) 0.0032(12)
C26 0.0491(17) 0.0315(14) 0.0370(14) 0.0005(12) 0.0002(13) 0.0028(12)
C27 0.0546(18) 0.0336(15) 0.0433(15) -0.0024(12) -0.0021(13) 0.0013(13)
C28 0.0407(15) 0.0373(15) 0.0352(14) -0.0011(12) 0.0005(12) -0.0005(12)
C29 0.0474(17) 0.0410(16) 0.0415(14) -0.0040(13) 0.0036(13) -0.0043(13)
C30 0.0493(17) 0.0403(16) 0.0365(14) 0.0047(12) 0.0043(13) 0.0064(13)
C31 0.0531(17) 0.0344(15) 0.0350(14) 0.0020(12) 0.0051(13) 0.0045(13)
C32 0.068(2) 0.0395(17) 0.0496(17) -0.0032(14) 0.0123(16) 0.0021(15)
C33 0.085(3) 0.052(2) 0.0546(19) -0.0072(16) 0.0243(18) 0.0100(19)
C34 0.070(2) 0.061(2) 0.0589(19) 0.0018(17) 0.0280(17) 0.0104(18)
C35 0.0576(19) 0.0547(19) 0.0537(17) -0.0003(15) 0.0149(16) 0.0003(15)
C36 0.0454(17) 0.0494(17) 0.0494(16) -0.0111(14) 0.0086(14) -0.0065(13)

loop_
_atom_type_symbol
_atom_type_description
_atom_type_scat_dispersion_real
_atom_type_scat_dispersion_imag
_atom_type_scat_source
C C 0.0033 0.0016 'International Tables Vol C Tables 4.2.6.8 and 6.1.1.4'
H H 0.0000 0.0000 'International Tables Vol C Tables 4.2.6.8 and 6.1.1.4'
Cl Cl 0.1484 0.1585 'International Tables Vol C Tables 4.2.6.8 and 6.1.1.4'

loop_
_geom_angle_atom_site_label_1
_geom_angle_atom_site_label_2
_geom_angle_atom_site_label_3
_geom_angle
C2 C1 C6 120.9(2)
C2 C1 C9 129.0(2)
C6 C1 C9 110.1(2)
C1 C2 C3 119.5(3)
C1 C2 H2 120.3
C3 C2 H2 120.3
C4 C3 C2 119.6(3)
C4 C3 H3 120.2
C2 C3 H3 120.2
C3 C4 C5 122.3(3)
C3 C4 Cl1 118.6(2)
C5 C4 Cl1 119.1(2)
C4 C5 C6 118.1(2)
C4 C5 H5 121.0
C6 C5 H5 121.0
C5 C6 C1 119.7(2)
C5 C6 C7 132.1(2)
C1 C6 C7 108.2(2)
C8 C7 C10 120.6(2)
C8 C7 C6 108.1(2)
C10 C7 C6 131.2(2)
C7 C8 C13 121.9(2)
C7 C8 C9 110.9(2)
C13 C8 C9 127.2(2)
C8 C9 C1 102.7(2)
C8 C9 H9A 111.2
C1 C9 H9A 111.2
C8 C9 H9B 111.2
C1 C9 H9B 111.2
H9A C9 H9B 109.1
C11 C10 C7 117.1(2)
C11 C10 C18 120.7(2)
C7 C10 C18 122.2(2)
C10 C11 C12 123.9(2)
C10 C11 H11 118.0
C12 C11 H11 118.0
C17 C12 C11 122.9(2)
C17 C12 C13 118.6(2)
C11 C12 C13 118.5(2)
C8 C13 C14 123.3(2)
C8 C13 C12 117.9(2)
C14 C13 C12 118.8(2)
C15 C14 C13 120.8(3)
C15 C14 H14 119.6
C13 C14 H14 119.6
C14 C15 C16 120.5(3)
C14 C15 H15 119.7
C16 C15 H15 119.7
C17 C16 C15 120.3(3)
C17 C16 H16 119.8
C15 C16 H16 119.8
C16 C17 C12 121.0(3)
C16 C17 H17 119.5
C12 C17 H17 119.5
C10 C18 H18A 109.5
C10 C18 H18B 109.5
H18A C18 H18B 109.5
C10 C18 H18C 109.5
H18A C18 H18C 109.5
H18B C18 H18C 109.5
C20 C19 C24 120.4(3)
C20 C19 C27 129.8(3)
C24 C19 C27 109.8(2)
C21 C20 C19 119.9(3)
C21 C20 H20 120.0
C19 C20 H20 120.0
C20 C21 C22 119.2(3)
C20 C21 H21 120.4
C22 C21 H21 120.4
C21 C22 C23 122.3(3)
C21 C22 Cl2 119.0(2)
C23 C22 Cl2 118.7(2)
C22 C23 C24 118.4(3)
C22 C23 H23 120.8
C24 C23 H23 120.8
C23 C24 C19 119.6(2)
C23 C24 C25 131.9(2)
C19 C24 C25 108.5(2)
C26 C25 C28 121.1(2)
C26 C25 C24 108.1(2)
C28 C25 C24 130.8(2)
C25 C26 C31 121.7(2)
C25 C26 C27 110.6(2)
C31 C26 C27 127.7(2)
C19 C27 C26 103.0(2)
C19 C27 H27A 111.2
C26 C27 H27A 111.2
C19 C27 H27B 111.2
C26 C27 H27B 111.2
H27A C27 H27B 109.1
C29 C28 C25 116.9(2)
C29 C28 C36 120.6(2)
C25 C28 C36 122.5(2)
C28 C29 C30 123.8(3)
C28 C29 H29 118.1
C30 C29 H29 118.1
C29 C30 C35 122.5(3)
C29 C30 C31 119.0(3)
C35 C30 C31 118.5(3)
C32 C31 C26 123.7(3)
C32 C31 C30 118.9(3)
C26 C31 C30 117.4(2)
C33 C32 C31 120.8(3)
C33 C32 H32 119.6
C31 C32 H32 119.6
C32 C33 C34 120.6(3)
C32 C33 H33 119.7
C34 C33 H33 119.7
C35 C34 C33 120.1(3)
C35 C34 H34 119.9
C33 C34 H34 119.9
C34 C35 C30 121.1(3)
C34 C35 H35 119.5
C30 C35 H35 119.5
C28 C36 H36A 109.5
C28 C36 H36B 109.5
H36A C36 H36B 109.5
C28 C36 H36C 109.5
H36A C36 H36C 109.5
H36B C36 H36C 109.5

loop_
_geom_bond_atom_site_label_1
_geom_bond_atom_site_label_2
_geom_bond_distance
Cl1 C4 1.746(3)
Cl2 C22 1.743(3)
C1 C2 1.374(3)
C1 C6 1.398(3)
C1 C9 1.502(3)
C2 C3 1.377(4)
C2 H2 0.9300
C3 C4 1.373(4)
C3 H3 0.9300
C4 C5 1.380(4)
C5 C6 1.390(3)
C5 H5 0.9300
C6 C7 1.475(3)
C7 C8 1.384(3)
C7 C10 1.426(3)
C8 C13 1.408(3)
C8 C9 1.498(3)
C9 H9A 0.9700
C9 H9B 0.9700
C10 C11 1.363(4)
C10 C18 1.501(4)
C11 C12 1.414(4)
C11 H11 0.9300
C12 C17 1.410(4)
C12 C13 1.417(3)
C13 C14 1.412(4)
C14 C15 1.361(4)
C14 H14 0.9300
C15 C16 1.394(4)
C15 H15 0.9300
C16 C17 1.361(4)
C16 H16 0.9300
C17 H17 0.9300
C18 H18A 0.9600
C18 H18B 0.9600
C18 H18C 0.9600
C19 C20 1.382(4)
C19 C24 1.397(4)
C19 C27 1.499(4)
C20 C21 1.373(4)
C20 H20 0.9300
C21 C22 1.376(4)
C21 H21 0.9300
C22 C23 1.378(4)
C23 C24 1.387(4)
C23 H23 0.9300
C24 C25 1.475(4)
C25 C26 1.382(3)
C25 C28 1.422(3)
C26 C31 1.409(4)
C26 C27 1.502(4)
C27 H27A 0.9700
C27 H27B 0.9700
C28 C29 1.361(4)
C28 C36 1.494(4)
C29 C30 1.409(4)
C29 H29 0.9300
C30 C35 1.416(4)
C30 C31 1.419(4)
C31 C32 1.408(4)
C32 C33 1.363(4)
C32 H32 0.9300
C33 C34 1.399(4)
C33 H33 0.9300
C34 C35 1.361(4)
C34 H34 0.9300
C35 H35 0.9300
C36 H36A 0.9600
C36 H36B 0.9600
C36 H36C 0.9600

loop_
_geom_torsion_atom_site_label_1
_geom_torsion_atom_site_label_2
_geom_torsion_atom_site_label_3
_geom_torsion_atom_site_label_4
_geom_torsion
C6 C1 C2 C3 1.4(4)
C9 C1 C2 C3 -177.4(3)
C1 C2 C3 C4 0.7(4)
C2 C3 C4 C5 -2.2(4)
C2 C3 C4 Cl1 178.6(2)
C3 C4 C5 C6 1.5(4)
Cl1 C4 C5 C6 -179.31(19)
C4 C5 C6 C1 0.6(4)
C4 C5 C6 C7 179.3(2)
C2 C1 C6 C5 -2.1(4)
C9 C1 C6 C5 176.9(2)
C2 C1 C6 C7 179.0(2)
C9 C1 C6 C7 -2.1(3)
C5 C6 C7 C8 -176.8(3)
C1 C6 C7 C8 2.0(3)
C5 C6 C7 C10 2.9(4)
C1 C6 C7 C10 -178.3(2)
C10 C7 C8 C13 -1.2(4)
C6 C7 C8 C13 178.6(2)
C10 C7 C8 C9 179.1(2)
C6 C7 C8 C9 -1.1(3)
C7 C8 C9 C1 -0.1(3)
C13 C8 C9 C1 -179.8(2)
C2 C1 C9 C8 -179.7(3)
C6 C1 C9 C8 1.4(3)
C8 C7 C10 C11 2.1(3)
C6 C7 C10 C11 -177.6(2)
C8 C7 C10 C18 -177.2(2)
C6 C7 C10 C18 3.0(4)
C7 C10 C11 C12 -1.4(4)
C18 C10 C11 C12 178.0(2)
C10 C11 C12 C17 -179.8(3)
C10 C11 C12 C13 -0.3(4)
C7 C8 C13 C14 179.6(2)
C9 C8 C13 C14 -0.8(4)
C7 C8 C13 C12 -0.6(4)
C9 C8 C13 C12 179.0(2)
C17 C12 C13 C8 -179.2(2)
C11 C12 C13 C8 1.3(3)
C17 C12 C13 C14 0.6(4)
C11 C12 C13 C14 -178.9(2)
C8 C13 C14 C15 179.3(3)
C12 C13 C14 C15 -0.4(4)
C13 C14 C15 C16 0.2(4)
C14 C15 C16 C17 -0.2(4)
C15 C16 C17 C12 0.4(4)
C11 C12 C17 C16 178.9(3)
C13 C12 C17 C16 -0.6(4)
C24 C19 C20 C21 -1.3(4)
C27 C19 C20 C21 178.7(3)
C19 C20 C21 C22 -0.7(4)
C20 C21 C22 C23 1.7(4)
C20 C21 C22 Cl2 -178.1(2)
C21 C22 C23 C24 -0.7(4)
Cl2 C22 C23 C24 179.1(2)
C22 C23 C24 C19 -1.3(4)
C22 C23 C24 C25 179.6(3)
C20 C19 C24 C23 2.3(4)
C27 C19 C24 C23 -177.7(2)
C20 C19 C24 C25 -178.4(2)
C27 C19 C24 C25 1.6(3)
C23 C24 C25 C26 178.3(3)
C19 C24 C25 C26 -0.8(3)
C23 C24 C25 C28 -3.0(5)
C19 C24 C25 C28 177.9(2)
C28 C25 C26 C31 0.5(4)
C24 C25 C26 C31 179.3(2)
C28 C25 C26 C27 -179.1(2)
C24 C25 C26 C27 -0.3(3)
C20 C19 C27 C26 178.3(3)
C24 C19 C27 C26 -1.7(3)
C25 C26 C27 C19 1.2(3)
C31 C26 C27 C19 -178.4(2)
C26 C25 C28 C29 -2.1(4)
C24 C25 C28 C29 179.3(2)
C26 C25 C28 C36 177.9(2)
C24 C25 C28 C36 -0.6(4)
C25 C28 C29 C30 2.1(4)
C36 C28 C29 C30 -177.9(2)
C28 C29 C30 C35 178.5(3)
C28 C29 C30 C31 -0.5(4)
C25 C26 C31 C32 -178.9(2)
C27 C26 C31 C32 0.6(4)
C25 C26 C31 C30 1.2(4)
C27 C26 C31 C30 -179.3(2)
C29 C30 C31 C32 178.9(2)
C35 C30 C31 C32 -0.1(4)
C29 C30 C31 C26 -1.2(4)
C35 C30 C31 C26 179.8(2)
C26 C31 C32 C33 179.4(3)
C30 C31 C32 C33 -0.7(4)
C31 C32 C33 C34 0.9(5)
C32 C33 C34 C35 -0.3(5)
C33 C34 C35 C30 -0.6(5)
C29 C30 C35 C34 -178.2(3)
C31 C30 C35 C34 0.8(4)
